data_7113738
loop_
_publ_author_name
'Ochiai, Masahito'
'Suefuji, Takashi'
'Miyamoto, Kazunori'
'Shiro, Motoo'

_publ_section_title
;
 Solid state structures of pentacoordinated \l3-iodanes with a trigonal
 bipyramidal geometry: synthesis of diphenyl- and alkynyl(phenyl)-\l3-iodane
 complexes with 1,10-phenanthroline
;
_journal_coden_ASTM CHCOFS
_journal_issue 12
_journal_name_full
;
 Chemical Communications (Cambridge, United Kingdom)
;
_journal_page_first 1438
_journal_page_last 1439
_journal_paper_doi 10.1039/b302579a
_journal_year 2003
_chemical_formula_moiety 'C24 H18 I N2 1+, B F4 1-, 0.5(C H2 Cl2)'
_chemical_formula_sum 'C24.5 H19 B Cl F4 I N2'
_chemical_formula_weight 590.59
_space_group_IT_number 15
_symmetry_cell_setting monoclinic
_symmetry_Int_Tables_number 15
_symmetry_space_group_name_Hall '-C 2yc'
_symmetry_space_group_name_H-M 'C 1 2/c 1'
_audit_creation_date 'Tue Aug  6 11:12:41 2002'
_audit_creation_method 'by teXsan'
_cell_angle_alpha 90
_cell_angle_beta 97.60(3)
_cell_angle_gamma 90
_cell_formula_units_Z 8
_cell_length_a 13.230(4)
_cell_length_b 10.440(3)
_cell_length_c 34.25(1)
_cell_measurement_reflns_used 23260
_cell_measurement_temperature 93.2
_cell_measurement_theta_max 30.1
_cell_measurement_theta_min 3.0
_cell_volume 4689(2)
_computing_cell_refinement 'PROCESS-AUTO (Rigaku, 1998)'
_computing_data_collection 'PROCESS-AUTO (Rigaku, 1998)'
_computing_data_reduction 'teXsan (MSC & Rigaku, 1999)'
_computing_molecular_graphics 'ORTEP (Johnson, 1976)'
_computing_publication_material 'teXsan (MSC & Rigaku, 1999)'
_computing_structure_refinement 'teXsan (MSC & Rigaku, 1999)'
_computing_structure_solution 'SIR97 (Altomare, 1999)'
_diffrn_detector_area_resol_mean 10.00
_diffrn_measured_fraction_theta_full 0.9974
_diffrn_measured_fraction_theta_max 0.9974
_diffrn_measurement_device_type 'Rigaku RAXIS-RAPID Imaging Plate'
_diffrn_measurement_method ?w
_diffrn_radiation_type 'Mo K?a'
_diffrn_radiation_wavelength 0.7107
_diffrn_reflns_av_R_equivalents 0.054
_diffrn_reflns_limit_h_max 18
_diffrn_reflns_limit_h_min -18
_diffrn_reflns_limit_k_max 14
_diffrn_reflns_limit_k_min -14
_diffrn_reflns_limit_l_max 48
_diffrn_reflns_limit_l_min -45
_diffrn_reflns_number 27719
_diffrn_reflns_theta_full 30.03
_diffrn_reflns_theta_max 30.03
_exptl_absorpt_coefficient_mu 1.528
_exptl_absorpt_correction_T_max 0.955
_exptl_absorpt_correction_T_min 0.753
_exptl_absorpt_correction_type multi-scan
_exptl_absorpt_process_details 'ABSCOR (Higashi, 1995)'
_exptl_crystal_colour colorless
_exptl_crystal_density_diffrn 1.673
_exptl_crystal_density_method 'not measured'
_exptl_crystal_description needle
_exptl_crystal_size_max 0.250
_exptl_crystal_size_mid 0.100
_exptl_crystal_size_min 0.030
_refine_diff_density_max 1.75
_refine_diff_density_min -1.83
_refine_ls_extinction_method none
_refine_ls_goodness_of_fit_ref 1.372
_refine_ls_hydrogen_treatment noref
_refine_ls_number_parameters 288
_refine_ls_number_reflns 6837
_refine_ls_R_factor_gt 0.0704
_refine_ls_shift/su_max 0.0013
_refine_ls_structure_factor_coef Fsqd
_refine_ls_weighting_details 'w = 1/[?s^2^(Fo^2^) + (0.08400(Max(Fo^2^,0) + 2Fc^2^)/3)^2^]'
_refine_ls_weighting_scheme calc
_refine_ls_wR_factor_ref 0.1959
_reflns_number_gt 4707
_reflns_number_total 6837
_reflns_threshold_expression F^2^>2.0?s(F^2^)
_cod_duplicate_entry 7103706
_cod_data_source_file b302579a.txt
_cod_data_source_block RGK801raplt_Tokushima_Univ
_cod_original_cell_volume 4688(2)
_cod_original_formula_sum 'C24.50 H19 B Cl F4 I N2 '
_cod_database_code 7113738

loop_
_symmetry_equiv_pos_as_xyz
x,y,z
-x,y,1/2-z
-x,-y,-z
x,-y,1/2+z
1/2+x,1/2+y,z
1/2-x,1/2+y,1/2-z
1/2-x,1/2-y,-z
1/2+x,1/2-y,1/2+z

loop_
_atom_site_label
_atom_site_type_symbol
_atom_site_fract_x
_atom_site_fract_y
_atom_site_fract_z
_atom_site_U_iso_or_equiv
_atom_site_adp_type
_atom_site_occupancy
_atom_site_calc_flag
_atom_site_refinement_flags
_atom_site_disorder_assembly
_atom_site_disorder_group
I1 I 0.85072(2) -0.17758(4) 0.63200(1) 0.0391(1) Uani 1.00 d . . .
Cl1 Cl 0.9518(3) 0.0351(4) 0.7431(1) 0.078(1) Uiso 0.50 d P C A
Cl2 Cl 1.1078(4) 0.1701(4) 0.7964(1) 0.081(1) Uiso 0.50 d P C A
F1 F 0.4723(3) -0.0888(4) 0.6201(1) 0.0571(10) Uiso 1.00 d . . .
F2 F 0.5602(3) -0.0851(4) 0.6814(1) 0.065(1) Uiso 1.00 d . . .
F3 F 0.6383(6) -0.0715(7) 0.6298(2) 0.053(2) Uiso 0.50 d P T B
F3' F 0.6250(7) -0.2116(8) 0.6332(3) 0.062(2) Uiso 0.50 d P T C
F4 F 0.5663(6) -0.2613(7) 0.6418(2) 0.050(2) Uiso 0.50 d P T B
F4' F 0.4808(8) -0.2537(10) 0.6570(3) 0.078(3) Uiso 0.50 d P T C
N1 N 0.8851(3) -0.2613(4) 0.5460(1) 0.034(1) Uani 1.00 d . . .
N2 N 0.8744(3) -0.0076(4) 0.5659(1) 0.033(1) Uani 1.00 d . . .
C1 C 0.8460(4) -0.2556(5) 0.6889(2) 0.035(1) Uani 1.00 d . . .
C2 C 0.8055(8) -0.1811(6) 0.7161(2) 0.073(3) Uani 1.00 d . . .
C3 C 0.8014(9) -0.2340(9) 0.7531(2) 0.089(3) Uani 1.00 d . . .
C4 C 0.8380(6) -0.3543(7) 0.7620(2) 0.058(2) Uani 1.00 d . . .
C5 C 0.8761(5) -0.4270(6) 0.7344(2) 0.050(2) Uani 1.00 d . . .
C6 C 0.8799(5) -0.3790(6) 0.6969(2) 0.044(2) Uani 1.00 d . . .
C7 C 1.0101(4) -0.1698(5) 0.6356(2) 0.036(1) Uani 1.00 d . . .
C8 C 1.0580(5) -0.0566(6) 0.6471(2) 0.046(2) Uani 1.00 d . . .
C9 C 1.1628(5) -0.0512(7) 0.6494(2) 0.053(2) Uani 1.00 d . . .
C10 C 1.2181(5) -0.1592(7) 0.6417(2) 0.049(2) Uani 1.00 d . . .
C11 C 1.1684(4) -0.2725(7) 0.6304(2) 0.043(2) Uani 1.00 d . . .
C12 C 1.0628(4) -0.2807(6) 0.6272(2) 0.039(1) Uani 1.00 d . . .
C13 C 0.8858(4) -0.3842(5) 0.5361(2) 0.038(1) Uani 1.00 d . . .
C14 C 0.8831(4) -0.4266(5) 0.4973(2) 0.036(1) Uani 1.00 d . . .
C15 C 0.8773(4) -0.3378(5) 0.4673(2) 0.035(1) Uani 1.00 d . . .
C16 C 0.8747(4) -0.2058(5) 0.4767(2) 0.032(1) Uani 1.00 d . . .
C17 C 0.8709(4) -0.1084(5) 0.4468(1) 0.033(1) Uani 1.00 d . . .
C18 C 0.8700(4) 0.0175(5) 0.4572(2) 0.036(1) Uani 1.00 d . . .
C19 C 0.8714(4) 0.0549(5) 0.4973(1) 0.031(1) Uani 1.00 d . . .
C20 C 0.8704(4) 0.1857(5) 0.5086(2) 0.036(1) Uani 1.00 d . . .
C21 C 0.8729(4) 0.2154(5) 0.5476(2) 0.040(1) Uani 1.00 d . . .
C22 C 0.8729(4) 0.1161(5) 0.5754(2) 0.038(1) Uani 1.00 d . . .
C23 C 0.8743(3) -0.0386(5) 0.5272(1) 0.028(1) Uani 1.00 d . . .
C24 C 0.8773(3) -0.1728(5) 0.5166(2) 0.029(1) Uani 1.00 d . . .
C25 C 1.014(1) 0.187(1) 0.7640(4) 0.053(3) Uiso 0.50 d P C A
B1 B 0.557(1) -0.128(2) 0.6420(4) 0.035(3) Uiso 0.50 d P T B
B1' B 0.541(1) -0.155(2) 0.6485(4) 0.035(3) Uiso 0.50 d P T C
H2 H 0.7816 -0.0971 0.7098 0.0864 Uiso 1.00 calc . . .
H3 H 0.7721 -0.1862 0.7724 0.1071 Uiso 1.00 calc . . .
H4 H 0.8378 -0.3870 0.7879 0.0709 Uiso 1.00 calc . . .
H5 H 0.9005 -0.5112 0.7408 0.0605 Uiso 1.00 calc . . .
H6 H 0.9047 -0.4295 0.6772 0.0527 Uiso 1.00 calc . . .
H8 H 1.0202 0.0161 0.6535 0.0552 Uiso 1.00 calc . . .
H9 H 1.1978 0.0267 0.6561 0.0638 Uiso 1.00 calc . . .
H10 H 1.2903 -0.1553 0.6441 0.0589 Uiso 1.00 calc . . .
H11 H 1.2070 -0.3454 0.6247 0.0521 Uiso 1.00 calc . . .
H12 H 1.0277 -0.3584 0.6199 0.0472 Uiso 1.00 calc . . .
H13 H 0.8886 -0.4466 0.5565 0.0457 Uiso 1.00 calc . . .
H14 H 0.8851 -0.5155 0.4916 0.0431 Uiso 1.00 calc . . .
H15 H 0.8755 -0.3651 0.4408 0.0421 Uiso 1.00 calc . . .
H17 H 0.8694 -0.1317 0.4199 0.0395 Uiso 1.00 calc . . .
H18 H 0.8686 0.0813 0.4374 0.0429 Uiso 1.00 calc . . .
H20 H 0.8682 0.2517 0.4894 0.0434 Uiso 1.00 calc . . .
H21 H 0.8744 0.3025 0.5560 0.0476 Uiso 1.00 calc . . .
H22 H 0.8721 0.1381 0.6023 0.0452 Uiso 1.00 calc . . .
H25a H 1.0331 0.2373 0.7422 0.0622 Uiso 0.50 calc P C A
H25b H 0.9614 0.2379 0.7746 0.0622 Uiso 0.50 calc P C A

loop_
_atom_site_aniso_label
_atom_site_aniso_U_11
_atom_site_aniso_U_22
_atom_site_aniso_U_33
_atom_site_aniso_U_12
_atom_site_aniso_U_13
_atom_site_aniso_U_23
I1 0.0257(2) 0.0543(3) 0.0372(2) 0.0046(2) 0.0043(1) 0.0081(2)
N1 0.029(2) 0.032(2) 0.040(2) 0.002(2) 0.001(2) 0.006(2)
N2 0.026(2) 0.032(2) 0.042(2) -0.001(2) 0.005(2) -0.001(2)
C1 0.028(3) 0.041(3) 0.035(3) 0.003(2) -0.001(2) 0.001(2)
C2 0.135(8) 0.042(4) 0.047(4) 0.025(4) 0.037(4) 0.007(3)
C3 0.16(1) 0.069(5) 0.047(4) 0.023(6) 0.040(5) -0.006(4)
C4 0.075(5) 0.054(4) 0.041(3) -0.003(4) -0.003(3) 0.011(3)
C5 0.048(4) 0.041(3) 0.060(4) 0.005(3) 0.001(3) 0.016(3)
C6 0.037(3) 0.040(3) 0.056(3) 0.008(3) 0.009(3) 0.003(3)
C7 0.024(2) 0.044(3) 0.039(3) 0.004(2) 0.005(2) 0.007(2)
C8 0.041(3) 0.044(3) 0.053(3) 0.001(3) 0.004(3) 0.003(3)
C9 0.046(4) 0.054(4) 0.057(4) -0.017(3) -0.003(3) 0.011(3)
C10 0.028(3) 0.069(4) 0.051(3) -0.004(3) 0.003(2) 0.014(3)
C11 0.031(3) 0.054(3) 0.046(3) 0.012(3) 0.008(2) 0.006(3)
C12 0.030(3) 0.047(3) 0.041(3) 0.002(2) 0.004(2) 0.004(2)
C13 0.030(3) 0.030(3) 0.053(3) 0.000(2) 0.000(2) 0.009(2)
C14 0.026(2) 0.028(3) 0.054(3) -0.001(2) 0.003(2) 0.001(2)
C15 0.025(2) 0.032(3) 0.047(3) -0.001(2) 0.001(2) 0.001(2)
C16 0.023(2) 0.032(3) 0.041(3) -0.001(2) 0.004(2) 0.001(2)
C17 0.033(3) 0.030(3) 0.034(2) -0.005(2) -0.002(2) 0.005(2)
C18 0.032(3) 0.033(3) 0.041(3) -0.001(2) -0.003(2) 0.005(2)
C19 0.020(2) 0.033(3) 0.040(3) -0.003(2) 0.004(2) 0.007(2)
C20 0.022(2) 0.029(2) 0.057(3) -0.002(2) 0.002(2) 0.010(2)
C21 0.022(2) 0.028(2) 0.068(4) 0.002(2) -0.002(2) -0.006(2)
C22 0.032(3) 0.035(3) 0.046(3) 0.004(2) 0.005(2) -0.003(2)
C23 0.015(2) 0.030(2) 0.040(2) 0.001(2) 0.004(2) 0.002(2)
C24 0.019(2) 0.027(2) 0.041(3) 0.007(2) 0.005(2) 0.005(2)

loop_
_atom_type_symbol
_atom_type_description
_atom_type_scat_dispersion_real
_atom_type_scat_dispersion_imag
_atom_type_scat_source
C C 0.003 0.002
;International Tables for Crystallography
(1992, Vol. C, Tables 4.2.6.8 and 6.1.1.1)
;
H H 0.000 0.000
;International Tables for Crystallography
(1992, Vol. C, Table 6.1.1.2)
;
B B 0.001 0.001
;International Tables for Crystallography
(1992, Vol. C, Tables 4.2.6.8 and 6.1.1.1)
;
F F 0.017 0.010
;International Tables for Crystallography
(1992, Vol. C, Tables 4.2.6.8 and 6.1.1.1)
;
I I -0.474 1.812
;International Tables for Crystallography
(1992, Vol. C, Tables 4.2.6.8 and 6.1.1.1)
;
N N 0.006 0.003
;International Tables for Crystallography
(1992, Vol. C, Tables 4.2.6.8 and 6.1.1.1)
;
Cl Cl 0.148 0.159
;International Tables for Crystallography
(1992, Vol. C, Tables 4.2.6.8 and 6.1.1.1)
;

loop_
_geom_angle_atom_site_label_1
_geom_angle_atom_site_label_2
_geom_angle_atom_site_label_3
_geom_angle
_geom_angle_publ_flag
C1 I1 C7 96.4(2) yes
C13 N1 C24 118.1(5) yes
C22 N2 C23 117.9(5) yes
I1 C1 C2 117.8(4) yes
I1 C1 C6 119.5(4) yes
C2 C1 C6 122.6(5) yes
C1 C2 C3 117.3(7) yes
C1 C2 H2 121.2 no
C3 C2 H2 121.5 no
C2 C3 C4 120.9(7) yes
C2 C3 H3 119.5 no
C4 C3 H3 119.6 no
C3 C4 C5 120.8(6) yes
C3 C4 H4 119.6 no
C5 C4 H4 119.7 no
C4 C5 C6 120.3(6) yes
C4 C5 H5 119.9 no
C6 C5 H5 119.8 no
C1 C6 C5 118.1(6) yes
C1 C6 H6 120.8 no
C5 C6 H6 121.1 no
I1 C7 C8 118.2(4) yes
I1 C7 C12 118.6(4) yes
C8 C7 C12 123.2(5) yes
C7 C8 C9 118.3(6) yes
C7 C8 H8 121.0 no
C9 C8 H8 120.7 no
C8 C9 C10 120.4(6) yes
C8 C9 H9 120.2 no
C10 C9 H9 119.4 no
C9 C10 C11 120.4(6) yes
C9 C10 H10 119.9 no
C11 C10 H10 119.8 no
C10 C11 C12 120.7(6) yes
C10 C11 H11 119.7 no
C12 C11 H11 119.6 no
C7 C12 C11 117.1(6) yes
C7 C12 H12 121.3 no
C11 C12 H12 121.6 no
N1 C13 C14 123.3(5) yes
N1 C13 H13 118.4 no
C14 C13 H13 118.3 no
C13 C14 C15 119.2(5) yes
C13 C14 H14 120.6 no
C15 C14 H14 120.1 no
C14 C15 C16 119.0(5) yes
C14 C15 H15 120.3 no
C16 C15 H15 120.8 no
C15 C16 C17 121.7(5) yes
C15 C16 C24 117.5(5) yes
C17 C16 C24 120.8(5) yes
C16 C17 C18 119.8(5) yes
C16 C17 H17 120.1 no
C18 C17 H17 120.1 no
C17 C18 C19 121.1(5) yes
C17 C18 H18 119.4 no
C19 C18 H18 119.5 no
C18 C19 C20 121.7(5) yes
C18 C19 C23 120.3(5) yes
C20 C19 C23 118.0(5) yes
C19 C20 C21 118.9(5) yes
C19 C20 H20 120.6 no
C21 C20 H20 120.5 no
C20 C21 C22 119.4(5) yes
C20 C21 H21 120.5 no
C22 C21 H21 120.1 no
N2 C22 C21 123.3(5) yes
N2 C22 H22 118.1 no
C21 C22 H22 118.6 no
N2 C23 C19 122.5(5) yes
N2 C23 C24 118.5(4) yes
C19 C23 C24 119.0(5) yes
N1 C24 C16 122.9(5) yes
N1 C24 C23 118.2(5) yes
C16 C24 C23 118.9(4) yes
CL1 C25 CL2 115.9(8) yes
CL1 C25 H25a 107.8 no
CL1 C25 H25b 107.6 no
CL2 C25 H25a 109.8 no
CL2 C25 H25b 109.6 no
H25a C25 H25b 105.6 no
F1 B1 F2 110(1) yes
F1 B1 F3 109(1) yes
F1 B1 F4 111(1) yes
F2 B1 F3 103(1) yes
F2 B1 F4 109(1) yes
F3 B1 F4 111(1) yes
F1 B1' F2 110(1) yes
F1 B1' F3' 114(1) yes
F1 B1' F4' 99(1) yes
F2 B1' F3' 118(1) yes
F2 B1' F4' 106(1) yes
F3' B1' F4' 105(1) yes

loop_
_geom_bond_atom_site_label_1
_geom_bond_atom_site_label_2
_geom_bond_distance
_geom_bond_publ_flag
I1 C1 2.120(5) yes
I1 C7 2.098(5) yes
CL1 C25 1.89(1) yes
CL2 C25 1.57(1) yes
F1 B1 1.33(2) yes
F2 B1 1.42(1) yes
F3 B1 1.34(2) yes
F4 B1 1.40(2) yes
F1 B1' 1.42(2) yes
F2 B1' 1.33(1) yes
F3' B1' 1.42(2) yes
F4' B1' 1.36(2) yes
N1 C13 1.327(7) yes
N1 C24 1.360(7) yes
N2 C22 1.332(7) yes
N2 C23 1.365(7) yes
C1 C2 1.376(9) yes
C1 C6 1.379(8) yes
C2 C3 1.39(1) yes
C2 H2 0.946 no
C3 C4 1.37(1) yes
C3 H3 0.950 no
C4 C5 1.36(1) yes
C4 H4 0.951 no
C5 C6 1.385(9) yes
C5 H5 0.952 no
C6 H6 0.949 no
C7 C8 1.373(8) yes
C7 C12 1.401(8) yes
C8 C9 1.379(9) yes
C8 H8 0.950 no
C9 C10 1.388(10) yes
C9 H9 0.949 no
C10 C11 1.383(9) yes
C10 H10 0.949 no
C11 C12 1.390(8) yes
C11 H11 0.951 no
C12 H12 0.951 no
C13 C14 1.395(8) yes
C13 H13 0.952 no
C14 C15 1.381(8) yes
C14 H14 0.949 no
C15 C16 1.417(7) yes
C15 H15 0.949 no
C16 C17 1.438(7) yes
C16 C24 1.405(8) yes
C17 C18 1.362(8) yes
C17 H17 0.951 no
C18 C19 1.425(7) yes
C18 H18 0.949 no
C19 C20 1.420(7) yes
C19 C23 1.411(7) yes
C20 C21 1.368(9) yes
C20 H20 0.950 no
C21 C22 1.407(9) yes
C21 H21 0.952 no
C22 H22 0.952 no
C23 C24 1.449(7) yes
C25 H25a 0.972 no
C25 H25b 0.976 no

loop_
_geom_contact_atom_site_label_1
_geom_contact_atom_site_label_2
_geom_contact_distance
_geom_contact_site_symmetry_2
I1 N2 2.925(4) .
I1 F3 3.012(8) .
I1 F3' 3.013(10) .
I1 N1 3.164(4) .
CL1 C2 3.04(1) .
CL1 C3 3.49(1) .
CL2 C3 3.28(1) 5_555
CL2 F4 3.404(9) 6_656
CL2 C4 3.42(1) 5_555
CL2 C10 3.419(8) 6_756
CL2 B1' 3.43(2) 6_656
CL2 F2 3.536(7) 6_656
F1 C21 3.348(7) 5_445
F1 C12 3.430(7) 5_455
F2 C25 3.25(1) 6_646
F2 C4 3.270(8) 6_656
F2 C6 3.307(7) 5_455
F2 C5 3.334(8) 6_656
F2 C2 3.45(1) .
F3 C11 3.15(1) 5_455
F3 C12 3.19(1) 5_455
F3 C15 3.435(9) 7_646
F3' C1 3.30(1) .
F3' C17 3.33(1) 7_646
F3' C2 3.47(1) .
F3' C15 3.48(1) 7_646
F4 C8 3.091(10) 5_445
F4 C9 3.28(1) 5_445
F4 C22 3.438(10) 5_445
F4 C17 3.525(9) 7_646
F4 C25 3.56(2) 6_646
F4' C25 2.77(2) 6_646
F4' C22 3.26(1) 5_445
F4' C8 3.35(1) 5_445
F4' C10 3.59(1) 1_455
N1 C12 3.404(7) .
N1 C7 3.427(7) .
N1 C16 3.439(7) 7_646
N1 C15 3.593(7) 7_646
N2 C7 3.265(7) .
N2 C8 3.480(8) .
N2 C18 3.576(7) 3_756
C5 C5 3.31(1) 2_756
C6 C9 3.590(9) 5_445
C13 C17 3.522(8) 7_646
C13 C16 3.544(8) 7_646
C14 C23 3.417(7) 7_646
C14 C14 3.44(1) 3_746
C14 C24 3.568(7) 7_646
C15 C24 3.486(7) 7_646
C15 C23 3.599(7) 7_646
C16 C20 3.349(7) 3_756
C16 C21 3.547(8) 3_756
C17 C21 3.551(8) 3_756
C17 C22 3.571(8) 3_756
C18 C23 3.361(7) 3_756
C19 C19 3.571(10) 3_756
C19 C23 3.577(7) 3_756
C20 C20 3.44(1) 7_656
C20 C24 3.559(7) 3_756
C25 B1' 3.58(2) 6_656
